data_2221313
loop_
_publ_author_name
'Gowda, B. Thimme'
'Foro, Sabine'
'Saraswathi, B. S.'
'Terao, Hiromitsu'
'Fuess, Hartmut'

_publ_section_title
;
 3-[(3,5-Dichloroanilino)carbonyl]propionic acid
;
_journal_coeditor_code CS2111
_journal_issue 4
_journal_name_full 'Acta Crystallographica Section E'
_journal_page_first o873
_journal_paper_doi 10.1107/S1600536809010319
_journal_volume 65
_journal_year 2009
_chemical_formula_iupac 'C10 H9 Cl2 N O3'
_chemical_formula_moiety 'C10 H9 Cl2 N O3'
_chemical_formula_sum 'C10 H9 Cl2 N O3'
_chemical_formula_weight 262.08
_chemical_name_systematic
;
3-[(3,5-Dichloroanilino)carbonyl]propionic acid
;
_space_group_IT_number 14
_symmetry_cell_setting monoclinic
_symmetry_space_group_name_Hall '-P 2yn'
_symmetry_space_group_name_H-M 'P 1 21/n 1'
_atom_sites_solution_hydrogens geom
_atom_sites_solution_primary direct
_atom_sites_solution_secondary difmap
_audit_creation_method SHELXL-97
_cell_angle_alpha 90.00
_cell_angle_beta 99.44(2)
_cell_angle_gamma 90.00
_cell_formula_units_Z 4
_cell_length_a 7.3500(10)
_cell_length_b 10.318(2)
_cell_length_c 15.031(3)
_cell_measurement_reflns_used 25
_cell_measurement_temperature 299(2)
_cell_measurement_theta_max 20.64
_cell_measurement_theta_min 7.35
_cell_volume 1124.5(4)
_computing_cell_refinement 'CAD-4-PC (Enraf--Nonius, 1996)'
_computing_data_collection 'CAD-4-PC (Enraf--Nonius, 1996)'
_computing_data_reduction 'REDU4 (Stoe & Cie, 1987)'
_computing_molecular_graphics 'PLATON (Spek, 2009)'
_computing_publication_material 'SHELXL97 (Sheldrick, 2008)'
_computing_structure_refinement 'SHELXL97 (Sheldrick, 2008)'
_computing_structure_solution 'SHELXS97 (Sheldrick, 2008)'
_diffrn_ambient_temperature 299(2)
_diffrn_measured_fraction_theta_full 0.998
_diffrn_measured_fraction_theta_max 0.998
_diffrn_measurement_device_type 'Enraf--Nonius CAD-4'
_diffrn_measurement_method \w/2\q
_diffrn_radiation_monochromator graphite
_diffrn_radiation_source 'fine-focus sealed tube'
_diffrn_radiation_type CuK\a
_diffrn_radiation_wavelength 1.54180
_diffrn_reflns_av_R_equivalents 0.1107
_diffrn_reflns_av_sigmaI/netI 0.0852
_diffrn_reflns_limit_h_max 8
_diffrn_reflns_limit_h_min 0
_diffrn_reflns_limit_k_max 12
_diffrn_reflns_limit_k_min -12
_diffrn_reflns_limit_l_max 17
_diffrn_reflns_limit_l_min -17
_diffrn_reflns_number 4204
_diffrn_reflns_theta_full 67.07
_diffrn_reflns_theta_max 67.07
_diffrn_reflns_theta_min 5.22
_diffrn_standards_decay_% 1.0
_diffrn_standards_interval_time 120
_diffrn_standards_number 3
_exptl_absorpt_coefficient_mu 5.147
_exptl_absorpt_correction_T_max 0.2418
_exptl_absorpt_correction_T_min 0.1416
_exptl_absorpt_correction_type psi-scan
_exptl_absorpt_process_details '(North <i>et al.</i>,  1968)'
_exptl_crystal_colour colourless
_exptl_crystal_density_diffrn 1.548
_exptl_crystal_density_method 'not measured'
_exptl_crystal_description prism
_exptl_crystal_F_000 536
_exptl_crystal_size_max 0.48
_exptl_crystal_size_mid 0.30
_exptl_crystal_size_min 0.28
_refine_diff_density_max 0.37
_refine_diff_density_min -0.54
_refine_ls_extinction_method none
_refine_ls_goodness_of_fit_ref 1.125
_refine_ls_hydrogen_treatment mixed
_refine_ls_matrix_type full
_refine_ls_number_parameters 151
_refine_ls_number_reflns 2005
_refine_ls_number_restraints 1
_refine_ls_restrained_S_all 1.124
_refine_ls_R_factor_all 0.0631
_refine_ls_R_factor_gt 0.0580
_refine_ls_shift/su_max 0.009
_refine_ls_shift/su_mean 0.000
_refine_ls_structure_factor_coef Fsqd
_refine_ls_weighting_details 'calc w=1/[\s^2^(Fo^2^)+(0.0804P)^2^+0.4071P] where P=(Fo^2^+2Fc^2^)/3'
_refine_ls_weighting_scheme calc
_refine_ls_wR_factor_gt 0.1651
_refine_ls_wR_factor_ref 0.1700
_reflns_number_gt 1794
_reflns_number_total 2005
_reflns_threshold_expression I>2\s(I)
_cod_data_source_file cs2111.cif
_cod_data_source_block I
_cod_original_cell_volume 1124.5(3)
_cod_original_sg_symbol_H-M 'P 21/n'
_cod_database_code 2221313
_cod_database_fobs_code 2221313

loop_
_symmetry_equiv_pos_as_xyz
'x, y, z'
'-x+1/2, y+1/2, -z+1/2'
'-x, -y, -z'
'x-1/2, -y-1/2, z-1/2'

loop_
_atom_site_type_symbol
_atom_site_label
_atom_site_fract_x
_atom_site_fract_y
_atom_site_fract_z
_atom_site_U_iso_or_equiv
_atom_site_adp_type
_atom_site_calc_flag
_atom_site_refinement_flags
_atom_site_occupancy
_atom_site_disorder_assembly
_atom_site_disorder_group
C C1 0.2687(3) 0.5234(3) 0.51327(16) 0.0360(6) Uani d . 1 . .
C C2 0.1971(3) 0.4036(3) 0.48363(18) 0.0390(6) Uani d . 1 . .
H H2 0.1668 0.3863 0.4223 0.047 Uiso calc R 1 . .
C C3 0.1715(4) 0.3108(3) 0.54585(19) 0.0415(6) Uani d . 1 . .
C C4 0.2153(4) 0.3313(3) 0.63743(19) 0.0453(7) Uani d . 1 . .
H H4 0.1971 0.2676 0.6789 0.054 Uiso calc R 1 . .
C C5 0.2872(4) 0.4502(4) 0.66443(18) 0.0453(7) Uani d . 1 . .
C C6 0.3155(4) 0.5480(3) 0.60551(17) 0.0435(7) Uani d . 1 . .
H H6 0.3642 0.6276 0.6266 0.052 Uiso calc R 1 . .
C C7 0.3499(3) 0.7371(3) 0.45487(16) 0.0374(6) Uani d . 1 . .
C C8 0.3313(4) 0.8125(3) 0.36730(17) 0.0421(7) Uani d . 1 . .
H H8A 0.3996 0.7685 0.3263 0.051 Uiso calc R 1 . .
H H8B 0.2025 0.8148 0.3395 0.051 Uiso calc R 1 . .
C C9 0.4014(4) 0.9480(3) 0.38180(17) 0.0447(7) Uani d . 1 . .
H H9A 0.5322 0.9451 0.4055 0.054 Uiso calc R 1 . .
H H9B 0.3400 0.9891 0.4268 0.054 Uiso calc R 1 . .
C C10 0.3724(4) 1.0293(3) 0.29825(18) 0.0436(7) Uani d . 1 . .
N N1 0.2863(3) 0.6158(3) 0.44600(15) 0.0403(6) Uani d . 1 . .
H H1N 0.242(4) 0.584(4) 0.387(3) 0.048 Uiso d . 1 . .
O O1 0.4152(3) 0.7867(3) 0.52683(13) 0.0543(6) Uani d . 1 . .
O O2 0.4186(4) 1.1531(3) 0.30787(14) 0.0622(7) Uani d D 1 . .
H H2O 0.459(5) 1.167(5) 0.3609(15) 0.075 Uiso d D 1 . .
O O3 0.3114(4) 0.9893(3) 0.22424(13) 0.0620(7) Uani d . 1 . .
Cl Cl1 0.07961(12) 0.16217(8) 0.50728(6) 0.0580(3) Uani d . 1 . .
Cl Cl2 0.34909(13) 0.47994(11) 0.77952(5) 0.0696(4) Uani d . 1 . .

loop_
_atom_site_aniso_label
_atom_site_aniso_U_11
_atom_site_aniso_U_22
_atom_site_aniso_U_33
_atom_site_aniso_U_12
_atom_site_aniso_U_13
_atom_site_aniso_U_23
C1 0.0448(12) 0.0368(17) 0.0252(12) 0.0015(11) 0.0026(9) 0.0014(11)
C2 0.0487(13) 0.0390(17) 0.0287(12) 0.0004(12) 0.0050(10) -0.0022(11)
C3 0.0490(13) 0.0379(17) 0.0382(14) -0.0009(12) 0.0089(10) -0.0034(12)
C4 0.0589(16) 0.044(2) 0.0339(14) -0.0048(13) 0.0098(11) 0.0050(12)
C5 0.0585(15) 0.051(2) 0.0265(13) -0.0048(13) 0.0071(10) 0.0019(12)
C6 0.0590(15) 0.0454(19) 0.0254(13) -0.0089(13) 0.0044(10) -0.0008(12)
C7 0.0463(12) 0.0401(17) 0.0242(11) -0.0013(12) 0.0007(9) 0.0008(11)
C8 0.0598(15) 0.0408(17) 0.0237(12) -0.0014(13) 0.0007(10) 0.0025(11)
C9 0.0643(15) 0.0440(19) 0.0230(12) -0.0036(14) -0.0009(10) 0.0038(12)
C10 0.0611(15) 0.0426(18) 0.0252(12) -0.0021(13) 0.0012(10) 0.0043(12)
N1 0.0602(12) 0.0370(15) 0.0220(10) -0.0033(11) 0.0019(8) -0.0001(9)
O1 0.0824(13) 0.0483(15) 0.0272(10) -0.0156(11) -0.0056(9) 0.0019(9)
O2 0.1047(17) 0.0458(15) 0.0289(11) -0.0123(13) -0.0107(10) 0.0092(10)
O3 0.1032(17) 0.0545(16) 0.0224(10) -0.0094(13) -0.0071(10) 0.0031(9)
Cl1 0.0808(6) 0.0403(6) 0.0533(5) -0.0134(4) 0.0127(4) -0.0065(3)
Cl2 0.1032(7) 0.0795(8) 0.0243(4) -0.0260(5) 0.0056(4) 0.0014(3)

loop_
_atom_type_symbol
_atom_type_description
_atom_type_scat_dispersion_real
_atom_type_scat_dispersion_imag
_atom_type_scat_source
C C 0.0181 0.0091 'International Tables Vol C Tables 4.2.6.8 and 6.1.1.4'
H H 0.0000 0.0000 'International Tables Vol C Tables 4.2.6.8 and 6.1.1.4'
N N 0.0311 0.0180 'International Tables Vol C Tables 4.2.6.8 and 6.1.1.4'
O O 0.0492 0.0322 'International Tables Vol C Tables 4.2.6.8 and 6.1.1.4'
Cl Cl 0.3639 0.7018 'International Tables Vol C Tables 4.2.6.8 and 6.1.1.4'

loop_
_geom_angle_atom_site_label_1
_geom_angle_atom_site_label_2
_geom_angle_atom_site_label_3
_geom_angle_site_symmetry_1
_geom_angle_site_symmetry_3
_geom_angle
_geom_angle_publ_flag
C2 C1 C6 . . 120.0(3) ?
C2 C1 N1 . . 116.5(2) ?
C6 C1 N1 . . 123.5(3) ?
C3 C2 C1 . . 119.3(2) ?
C3 C2 H2 . . 120.3 ?
C1 C2 H2 . . 120.3 ?
C2 C3 C4 . . 122.6(3) ?
C2 C3 Cl1 . . 118.5(2) ?
C4 C3 Cl1 . . 118.9(2) ?
C5 C4 C3 . . 116.7(3) ?
C5 C4 H4 . . 121.7 ?
C3 C4 H4 . . 121.7 ?
C4 C5 C6 . . 123.7(3) ?
C4 C5 Cl2 . . 118.5(2) ?
C6 C5 Cl2 . . 117.8(3) ?
C5 C6 C1 . . 117.7(3) ?
C5 C6 H6 . . 121.1 ?
C1 C6 H6 . . 121.1 ?
O1 C7 N1 . . 124.2(3) ?
O1 C7 C8 . . 121.3(3) ?
N1 C7 C8 . . 114.5(2) ?
C9 C8 C7 . . 112.0(2) ?
C9 C8 H8A . . 109 ?
C7 C8 H8A . . 109 ?
C9 C8 H8B . . 109 ?
C7 C8 H8B . . 109 ?
H8A C8 H8B . . 108 ?
C8 C9 C10 . . 113.8(2) ?
C8 C9 H9A . . 109 ?
C10 C9 H9A . . 109 ?
C8 C9 H9B . . 109 ?
C10 C9 H9B . . 109 ?
H9A C9 H9B . . 108 ?
O3 C10 O2 . . 118.8(3) ?
O3 C10 C9 . . 124.4(3) ?
O2 C10 C9 . . 116.8(3) ?
C7 N1 C1 . . 129.3(2) ?
C7 N1 H1N . . 118(2) ?
C1 N1 H1N . . 112(2) ?
C10 O2 H2O . . 109(3) ?

loop_
_geom_bond_atom_site_label_1
_geom_bond_atom_site_label_2
_geom_bond_site_symmetry_2
_geom_bond_distance
_geom_bond_publ_flag
C1 C2 . 1.388(4) ?
C1 C6 . 1.396(4) ?
C1 N1 . 1.411(4) ?
C2 C3 . 1.372(4) ?
C2 H2 . 0.93 ?
C3 C4 . 1.378(4) ?
C3 Cl1 . 1.737(3) ?
C4 C5 . 1.371(5) ?
C4 H4 . 0.93 ?
C5 C6 . 1.381(4) ?
C5 Cl2 . 1.742(3) ?
C6 H6 . 0.93 ?
C7 O1 . 1.221(3) ?
C7 N1 . 1.335(4) ?
C7 C8 . 1.516(4) ?
C8 C9 . 1.494(5) ?
C8 H8A . 0.97 ?
C8 H8B . 0.97 ?
C9 C10 . 1.496(4) ?
C9 H9A . 0.97 ?
C9 H9B . 0.97 ?
C10 O3 . 1.202(4) ?
C10 O2 . 1.323(4) ?
N1 H1N . 0.95(4) ?
O2 H2O . 0.82(2) ?

loop_
_geom_hbond_atom_site_label_D
_geom_hbond_atom_site_label_H
_geom_hbond_atom_site_label_A
_geom_hbond_site_symmetry_A
_geom_hbond_distance_DH
_geom_hbond_distance_HA
_geom_hbond_distance_DA
_geom_hbond_angle_DHA
N1 H1N O3 2_545 0.95(4) 1.93(4) 2.857(3) 167(3)
O2 H2O O1 3_676 0.82(2) 1.85(2) 2.656(3) 170(4)

loop_
_geom_torsion_atom_site_label_1
_geom_torsion_atom_site_label_2
_geom_torsion_atom_site_label_3
_geom_torsion_atom_site_label_4
_geom_torsion_site_symmetry_1
_geom_torsion_site_symmetry_2
_geom_torsion_site_symmetry_3
_geom_torsion_site_symmetry_4
_geom_torsion
_geom_torsion_publ_flag
O1 C7 C8 C9 . . . . 0.2(4) ?
N1 C7 C8 C9 . . . . 178.9(2) ?
C7 C8 C9 C10 . . . . -175.5(2) ?
C8 C9 C10 O3 . . . . -5.3(5) ?
C8 C9 C10 O2 . . . . 175.0(3) ?
O1 C7 N1 C1 . . . . 4.3(5) ?
C8 C7 N1 C1 . . . . -174.4(3) ?
C2 C1 N1 C7 . . . . 180.0(3) ?
C6 C1 N1 C7 . . . . 1.3(4) ?

loop_
_cod_related_entry_id
_cod_related_entry_database
_cod_related_entry_code
1 ChemSpider 149719
